data_7202193
loop_
_publ_author_name
'Bondar, Oksana A.'
'Lukashuk, Liliana V.'
'Lysenko, Andrey B.'
'Krautscheid, Harald'
'Rusanov, Eduard B.'
'Chernega, Alexander N.'
'Domasevitch, Konstantin V.'

_publ_section_title
;
 New microporous copper(II) coordination polymers based upon
 bifunctional 1,2,4-triazole/tetrazolate bridges
;
_journal_issue 9
_journal_name_full CrystEngComm
_journal_page_first 1216
_journal_paper_doi 10.1039/b806671j
_journal_volume 10
_journal_year 2008
_chemical_formula_sum 'C10 H14 Cu3 N6 O12 S2'
_chemical_formula_weight 665.01
_chemical_name_common
;
Dihydroxo Tricopper(ii) Sulfate Complex with 1,4-bi(1,2,4-
triazol-4-yl)benzene, Dihydrate
;
_chemical_name_systematic
;
Dihydroxo Tricopper(II) Sulfate Complex with
1,4-bi(1,2,4-triazol-4-yl)benzene, Dihydrate
;
_space_group_IT_number 14
_symmetry_cell_setting monoclinic
_symmetry_space_group_name_Hall '-P 2ybc'
_symmetry_space_group_name_H-M 'P 1 21/c 1'
_atom_sites_solution_hydrogens geom
_atom_sites_solution_primary direct
_atom_sites_solution_secondary difmap
_audit_creation_method SHELXL-97
_cell_angle_alpha 90.00
_cell_angle_beta 99.531(10)
_cell_angle_gamma 90.00
_cell_formula_units_Z 2
_cell_length_a 5.1275(4)
_cell_length_b 16.3726(11)
_cell_length_c 10.8005(9)
_cell_measurement_reflns_used 8000
_cell_measurement_temperature 213(2)
_cell_measurement_theta_max 28.09
_cell_measurement_theta_min 2.49
_cell_volume 894.19(12)
_computing_cell_refinement 'IPDS Software (Stoe & Cie, 2000)'
_computing_data_collection 'IPDS Software (Stoe & Cie, 2000)'
_computing_data_reduction 'IPDS Software (Stoe & Cie, 2000)'
_computing_molecular_graphics 'Diamond 2.1e (Brandenburg, 1999)'
_computing_publication_material 'WinGX 1.700.00 (Farrugia, 1999)'
_computing_structure_refinement 'SHELXL-97 (Sheldrick, 1997)'
_computing_structure_solution 'SHELXS-97 (Sheldrick, 1997)'
_diffrn_ambient_temperature 213(2)
_diffrn_measured_fraction_theta_full 0.982
_diffrn_measured_fraction_theta_max 0.982
_diffrn_measurement_device_type 'Stoe Imaging plate diffraction system'
_diffrn_measurement_method '\f oscillation scans'
_diffrn_radiation_monochromator graphite
_diffrn_radiation_source 'fine-focus sealed tube'
_diffrn_radiation_type MoK\a
_diffrn_radiation_wavelength 0.71073
_diffrn_reflns_av_R_equivalents 0.0358
_diffrn_reflns_av_sigmaI/netI 0.0224
_diffrn_reflns_limit_h_max 6
_diffrn_reflns_limit_h_min -6
_diffrn_reflns_limit_k_max 20
_diffrn_reflns_limit_k_min -21
_diffrn_reflns_limit_l_max 14
_diffrn_reflns_limit_l_min -14
_diffrn_reflns_number 8104
_diffrn_reflns_theta_full 28.09
_diffrn_reflns_theta_max 28.09
_diffrn_reflns_theta_min 2.49
_diffrn_standards_decay_% 0
_exptl_absorpt_coefficient_mu 3.855
_exptl_absorpt_correction_T_max 0.5216
_exptl_absorpt_correction_T_min 0.4260
_exptl_absorpt_correction_type refdelf
_exptl_absorpt_process_details 'DIFABS, (Walker & Stuart, 1983)'
_exptl_crystal_colour blue
_exptl_crystal_density_diffrn 2.470
_exptl_crystal_density_method 'not measured'
_exptl_crystal_description prism
_exptl_crystal_F_000 662
_exptl_crystal_size_max 0.24
_exptl_crystal_size_mid 0.21
_exptl_crystal_size_min 0.17
_refine_diff_density_max 0.772
_refine_diff_density_min -0.607
_refine_diff_density_rms 0.112
_refine_ls_extinction_method none
_refine_ls_goodness_of_fit_ref 1.058
_refine_ls_hydrogen_treatment constr
_refine_ls_matrix_type full
_refine_ls_number_parameters 151
_refine_ls_number_reflns 2140
_refine_ls_number_restraints 0
_refine_ls_restrained_S_all 1.058
_refine_ls_R_factor_all 0.0276
_refine_ls_R_factor_gt 0.0251
_refine_ls_shift/su_max 0.001
_refine_ls_shift/su_mean 0.000
_refine_ls_structure_factor_coef Fsqd
_refine_ls_weighting_details 'calc w=1/[\s^2^(Fo^2^)+(0.0526P)^2^+0.2230P] where P=(Fo^2^+2Fc^2^)/3'
_refine_ls_weighting_scheme calc
_refine_ls_wR_factor_gt 0.0718
_refine_ls_wR_factor_ref 0.0727
_reflns_number_gt 1817
_reflns_number_total 2140
_reflns_threshold_expression >2sigma(I)
_cod_data_source_file b806671j.txt
_cod_data_source_block (6)
_cod_original_sg_symbol_H-M 'P 21/c'
_cod_database_code 7202193

loop_
_symmetry_equiv_pos_as_xyz
'x, y, z'
'-x, y+1/2, -z+1/2'
'-x, -y, -z'
'x, -y-1/2, z-1/2'

loop_
_atom_site_label
_atom_site_type_symbol
_atom_site_fract_x
_atom_site_fract_y
_atom_site_fract_z
_atom_site_U_iso_or_equiv
_atom_site_adp_type
_atom_site_occupancy
_atom_site_symmetry_multiplicity
_atom_site_calc_flag
_atom_site_refinement_flags
_atom_site_disorder_assembly
_atom_site_disorder_group
Cu1 Cu 0.5000 0.5000 0.5000 0.00861(11) Uani 1 2 d S . .
Cu2 Cu 0.45756(5) 0.684336(13) 0.62846(2) 0.00950(10) Uani 1 1 d . . .
S1 S 0.54780(11) 0.81127(3) 0.84611(5) 0.00894(13) Uani 1 1 d . . .
O1 O 0.2844(3) 0.58844(8) 0.55140(13) 0.0109(3) Uani 1 1 d . . .
H1O H 0.1681 0.6009 0.4985 0.016 Uiso 1 1 d . . .
O2 O 0.6454(3) 0.76960(8) 0.73888(14) 0.0131(3) Uani 1 1 d . . .
O3 O 0.6470(3) 0.76574(9) 0.96383(14) 0.0146(3) Uani 1 1 d . . .
O4 O 0.6529(4) 0.89422(8) 0.85652(15) 0.0186(3) Uani 1 1 d . . .
O5 O 0.2564(4) 0.80954(9) 0.82347(15) 0.0174(3) Uani 1 1 d . . .
O6 O 0.1446(3) 0.75608(9) 0.59000(14) 0.0154(3) Uani 1 1 d . . .
H2O H 0.1240 0.7755 0.6577 0.023 Uiso 1 1 d . . .
H3O H 0.0016 0.7414 0.5461 0.023 Uiso 1 1 d . . .
N1 N 0.7551(4) 0.53137(9) 0.65249(15) 0.0102(3) Uani 1 1 d . . .
N2 N 0.7513(4) 0.60939(9) 0.69979(16) 0.0114(3) Uani 1 1 d . . .
N3 N 1.0655(4) 0.54151(10) 0.81611(15) 0.0097(3) Uani 1 1 d . . .
C1 C 0.9422(5) 0.49176(11) 0.72336(19) 0.0114(4) Uani 1 1 d . . .
H1 H 0.9862 0.4368 0.7123 0.014 Uiso 1 1 calc R . .
C2 C 0.9385(5) 0.61461(12) 0.79727(18) 0.0130(4) Uani 1 1 d . . .
H2 H 0.9794 0.6616 0.8468 0.016 Uiso 1 1 calc R . .
C3 C 1.2861(4) 0.52046(12) 0.91055(18) 0.0104(4) Uani 1 1 d . . .
C4 C 1.3428(5) 0.43875(12) 0.9368(2) 0.0160(4) Uani 1 1 d . . .
H4 H 1.2359 0.3977 0.8938 0.019 Uiso 1 1 calc R . .
C5 C 1.4418(5) 0.58185(12) 0.9733(2) 0.0149(4) Uani 1 1 d . . .
H5 H 1.4015 0.6370 0.9550 0.018 Uiso 1 1 calc R . .

loop_
_atom_site_aniso_label
_atom_site_aniso_U_11
_atom_site_aniso_U_22
_atom_site_aniso_U_33
_atom_site_aniso_U_23
_atom_site_aniso_U_13
_atom_site_aniso_U_12
Cu1 0.0085(2) 0.00706(18) 0.00873(17) -0.00277(10) -0.00297(13) 0.00163(11)
Cu2 0.01054(19) 0.00615(14) 0.01070(14) -0.00131(8) -0.00147(10) 0.00165(8)
S1 0.0112(3) 0.0058(2) 0.0094(2) -0.00181(15) 0.00028(18) 0.00002(15)
O1 0.0098(9) 0.0086(6) 0.0126(6) -0.0014(5) -0.0030(5) 0.0022(5)
O2 0.0131(9) 0.0118(6) 0.0143(7) -0.0056(5) 0.0021(6) 0.0008(5)
O3 0.0164(10) 0.0138(7) 0.0124(7) 0.0024(5) -0.0012(6) 0.0011(5)
O4 0.0278(10) 0.0068(6) 0.0239(8) -0.0048(6) 0.0120(7) -0.0048(6)
O5 0.0124(10) 0.0230(8) 0.0160(7) -0.0060(6) -0.0002(6) 0.0021(6)
O6 0.0129(9) 0.0142(7) 0.0171(7) -0.0057(5) -0.0028(6) 0.0030(5)
N1 0.0143(10) 0.0037(7) 0.0115(7) -0.0024(6) -0.0011(6) 0.0013(6)
N2 0.0145(10) 0.0057(7) 0.0124(7) -0.0032(6) -0.0024(6) 0.0014(6)
N3 0.0103(10) 0.0075(7) 0.0098(7) -0.0010(6) -0.0029(6) 0.0016(6)
C1 0.0106(12) 0.0093(8) 0.0120(9) -0.0035(6) -0.0046(8) 0.0009(7)
C2 0.0166(13) 0.0068(8) 0.0135(9) -0.0014(6) -0.0033(8) 0.0037(7)
C3 0.0107(12) 0.0097(8) 0.0093(8) 0.0006(7) -0.0030(7) 0.0018(7)
C4 0.0186(13) 0.0077(8) 0.0183(10) -0.0010(7) -0.0069(8) -0.0006(7)
C5 0.0176(13) 0.0067(8) 0.0173(9) 0.0006(7) -0.0062(8) 0.0016(8)

loop_
_atom_type_symbol
_atom_type_description
_atom_type_scat_dispersion_real
_atom_type_scat_dispersion_imag
_atom_type_scat_source
C C 0.0033 0.0016 'International Tables Vol C Tables 4.2.6.8 and 6.1.1.4'
H H 0.0000 0.0000 'International Tables Vol C Tables 4.2.6.8 and 6.1.1.4'
N N 0.0061 0.0033 'International Tables Vol C Tables 4.2.6.8 and 6.1.1.4'
O O 0.0106 0.0060 'International Tables Vol C Tables 4.2.6.8 and 6.1.1.4'
S S 0.1246 0.1234 'International Tables Vol C Tables 4.2.6.8 and 6.1.1.4'
Cu Cu 0.3201 1.2651 'International Tables Vol C Tables 4.2.6.8 and 6.1.1.4'

loop_
_geom_angle_atom_site_label_1
_geom_angle_atom_site_label_2
_geom_angle_atom_site_label_3
_geom_angle
_geom_angle_site_symmetry_1
_geom_angle_site_symmetry_3
_geom_angle_publ_flag
O1 Cu1 O1 180.00(8) 3_666 . ?
O1 Cu1 N1 84.21(6) 3_666 3_666 ?
O1 Cu1 N1 95.79(6) . 3_666 ?
O1 Cu1 N1 95.79(6) 3_666 . ?
O1 Cu1 N1 84.21(6) . . ?
N1 Cu1 N1 180.0 3_666 . ?
O1 Cu2 O6 95.37(6) . . ?
O1 Cu2 O2 168.47(6) . . ?
O6 Cu2 O2 90.27(6) . . ?
O1 Cu2 N2 85.98(6) . . ?
O6 Cu2 N2 168.82(7) . . ?
O2 Cu2 N2 86.57(7) . . ?
O1 Cu2 O3 100.27(6) . 4_575 ?
O6 Cu2 O3 93.33(6) . 4_575 ?
O2 Cu2 O3 89.40(6) . 4_575 ?
N2 Cu2 O3 97.35(7) . 4_575 ?
O4 S1 O5 112.46(10) . . ?
O4 S1 O3 109.32(10) . . ?
O5 S1 O3 109.00(10) . . ?
O4 S1 O2 108.47(9) . . ?
O5 S1 O2 108.79(9) . . ?
O3 S1 O2 108.74(9) . . ?
Cu2 O1 Cu1 118.99(8) . . ?
Cu2 O1 H1O 110.2 . . ?
Cu1 O1 H1O 112.6 . . ?
S1 O2 Cu2 126.48(10) . . ?
S1 O3 Cu2 110.62(8) . 4_576 ?
Cu2 O6 H2O 105.2 . . ?
Cu2 O6 H3O 123.4 . . ?
H2O O6 H3O 112.7 . . ?
C1 N1 N2 107.41(16) . . ?
C1 N1 Cu1 132.73(13) . . ?
N2 N1 Cu1 119.86(13) . . ?
C2 N2 N1 107.84(16) . . ?
C2 N2 Cu2 132.73(13) . . ?
N1 N2 Cu2 118.90(13) . . ?
C2 N3 C1 105.27(17) . . ?
C2 N3 C3 128.24(17) . . ?
C1 N3 C3 126.48(17) . . ?
N1 C1 N3 110.04(17) . . ?
N1 C1 H1 125.0 . . ?
N3 C1 H1 125.0 . . ?
N2 C2 N3 109.44(17) . . ?
N2 C2 H2 125.3 . . ?
N3 C2 H2 125.3 . . ?
C4 C3 C5 120.92(19) . . ?
C4 C3 N3 119.38(18) . . ?
C5 C3 N3 119.70(18) . . ?
C5 C4 C3 119.54(19) 3_867 . ?
C5 C4 H4 120.2 3_867 . ?
C3 C4 H4 120.2 . . ?
C4 C5 C3 119.54(18) 3_867 . ?
C4 C5 H5 120.2 3_867 . ?
C3 C5 H5 120.2 . . ?

loop_
_geom_bond_atom_site_label_1
_geom_bond_atom_site_label_2
_geom_bond_distance
_geom_bond_site_symmetry_2
_geom_bond_publ_flag
Cu1 O1 1.9571(14) 3_666 ?
Cu1 O1 1.9571(14) . ?
Cu1 N1 1.9934(17) 3_666 ?
Cu1 N1 1.9934(17) . ?
Cu2 O1 1.9238(14) . ?
Cu2 O6 1.9767(16) . ?
Cu2 O2 1.9795(15) . ?
Cu2 N2 1.9958(18) . ?
Cu2 O3 2.3119(16) 4_575 ?
S1 O4 1.4585(15) . ?
S1 O5 1.4738(19) . ?
S1 O3 1.4888(15) . ?
S1 O2 1.4999(14) . ?
O1 H1O 0.7813 . ?
O3 Cu2 2.3119(16) 4_576 ?
O6 H2O 0.8197 . ?
O6 H3O 0.8395 . ?
N1 C1 1.297(3) . ?
N1 N2 1.377(2) . ?
N2 C2 1.305(3) . ?
N3 C2 1.361(2) . ?
N3 C1 1.363(2) . ?
N3 C3 1.434(3) . ?
C1 H1 0.9400 . ?
C2 H2 0.9400 . ?
C3 C4 1.388(3) . ?
C3 C5 1.389(3) . ?
C4 C5 1.386(3) 3_867 ?
C4 H4 0.9400 . ?
C5 C4 1.386(3) 3_867 ?
C5 H5 0.9400 . ?

loop_
_geom_torsion_atom_site_label_1
_geom_torsion_atom_site_label_2
_geom_torsion_atom_site_label_3
_geom_torsion_atom_site_label_4
_geom_torsion
_geom_torsion_site_symmetry_1
_geom_torsion_site_symmetry_2
_geom_torsion_site_symmetry_3
_geom_torsion_site_symmetry_4
_geom_torsion_publ_flag
O6 Cu2 O1 Cu1 158.77(8) . . . . ?
O2 Cu2 O1 Cu1 -82.2(3) . . . . ?
N2 Cu2 O1 Cu1 -32.36(9) . . . . ?
O3 Cu2 O1 Cu1 64.40(8) 4_575 . . . ?
N1 Cu1 O1 Cu2 -144.84(8) 3_666 . . . ?
N1 Cu1 O1 Cu2 35.16(8) . . . . ?
O4 S1 O2 Cu2 -148.67(11) . . . . ?
O5 S1 O2 Cu2 -26.05(13) . . . . ?
O3 S1 O2 Cu2 92.53(13) . . . . ?
O1 Cu2 O2 S1 -65.6(4) . . . . ?
O6 Cu2 O2 S1 53.87(12) . . . . ?
N2 Cu2 O2 S1 -115.40(12) . . . . ?
O3 Cu2 O2 S1 147.20(11) 4_575 . . . ?
O4 S1 O3 Cu2 69.58(11) . . . 4_576 ?
O5 S1 O3 Cu2 -53.72(10) . . . 4_576 ?
O2 S1 O3 Cu2 -172.17(8) . . . 4_576 ?
O1 Cu1 N1 C1 -23.9(2) 3_666 . . . ?
O1 Cu1 N1 C1 156.1(2) . . . . ?
O1 Cu1 N1 N2 155.42(14) 3_666 . . . ?
O1 Cu1 N1 N2 -24.58(14) . . . . ?
C1 N1 N2 C2 0.6(2) . . . . ?
Cu1 N1 N2 C2 -178.89(15) . . . . ?
C1 N1 N2 Cu2 -172.04(15) . . . . ?
Cu1 N1 N2 Cu2 8.5(2) . . . . ?
O1 Cu2 N2 C2 -157.1(2) . . . . ?
O6 Cu2 N2 C2 -59.8(4) . . . . ?
O2 Cu2 N2 C2 14.1(2) . . . . ?
O3 Cu2 N2 C2 103.0(2) 4_575 . . . ?
O1 Cu2 N2 N1 13.33(15) . . . . ?
O6 Cu2 N2 N1 110.7(3) . . . . ?
O2 Cu2 N2 N1 -175.47(15) . . . . ?
O3 Cu2 N2 N1 -86.52(15) 4_575 . . . ?
N2 N1 C1 N3 -0.6(2) . . . . ?
Cu1 N1 C1 N3 178.79(14) . . . . ?
C2 N3 C1 N1 0.4(3) . . . . ?
C3 N3 C1 N1 -178.22(19) . . . . ?
N1 N2 C2 N3 -0.4(2) . . . . ?
Cu2 N2 C2 N3 170.88(15) . . . . ?
C1 N3 C2 N2 0.0(3) . . . . ?
C3 N3 C2 N2 178.58(19) . . . . ?
C2 N3 C3 C4 162.5(2) . . . . ?
C1 N3 C3 C4 -19.2(3) . . . . ?
C2 N3 C3 C5 -18.3(3) . . . . ?
C1 N3 C3 C5 160.0(2) . . . . ?
C5 C3 C4 C5 -0.1(4) . . . 3_867 ?
N3 C3 C4 C5 179.1(2) . . . 3_867 ?
C4 C3 C5 C4 0.1(4) . . . 3_867 ?
N3 C3 C5 C4 -179.1(2) . . . 3_867 ?
